data_7103377
loop_
_publ_author_name
'Baudron, St\'ephane A'
'Hosseini, Mir Wais'

_publ_section_title
;
 Modular construction of a series of heteronuclear metallamacrocycles.
;
_journal_issue 38
_journal_name_full 'Chemical communications (Cambridge, England)'
_journal_page_first 4558
_journal_page_last 4560
_journal_paper_doi 10.1039/b809643k
_journal_year 2008
_chemical_formula_moiety 'C82 H64 Br2 Cu2 N4 P4 Pd2 S8, 6(C H Cl3)'
_chemical_formula_sum 'C88 H70 Br2 Cl18 Cu2 N4 P4 Pd2 S8'
_chemical_formula_weight 2701.64
_chemical_name_systematic
;
?
;
_space_group_IT_number 2
_symmetry_cell_setting triclinic
_symmetry_space_group_name_Hall '-P 1'
_symmetry_space_group_name_H-M 'P -1'
_atom_sites_solution_hydrogens geom
_atom_sites_solution_primary direct
_atom_sites_solution_secondary difmap
_audit_creation_method SHELXL-97
_cell_angle_alpha 69.876(2)
_cell_angle_beta 87.186(2)
_cell_angle_gamma 82.441(2)
_cell_formula_units_Z 1
_cell_length_a 13.5736(5)
_cell_length_b 13.6129(6)
_cell_length_c 14.8510(6)
_cell_measurement_reflns_used 5838
_cell_measurement_temperature 173(2)
_cell_measurement_theta_max 27.53
_cell_measurement_theta_min 2.34
_cell_volume 2554.17(18)
_computing_cell_refinement 'Bruker SMART'
_computing_data_collection 'Bruker SMART'
_computing_data_reduction 'Bruker SAINT'
_computing_molecular_graphics 'Bruker SHELXTL'
_computing_publication_material 'Bruker SHELXTL'
_computing_structure_refinement 'Bruker SHELXTL'
_computing_structure_solution 'Bruker SHELXTL'
_diffrn_ambient_temperature 173(2)
_diffrn_measured_fraction_theta_full 0.964
_diffrn_measured_fraction_theta_max 0.964
_diffrn_measurement_device_type 'CCD area detector'
_diffrn_measurement_method 'phi and omega scans'
_diffrn_radiation_monochromator graphite
_diffrn_radiation_source 'fine-focus sealed tube'
_diffrn_radiation_type MoK\a
_diffrn_radiation_wavelength 0.71073
_diffrn_reflns_av_R_equivalents 0.0593
_diffrn_reflns_av_sigmaI/netI 0.0914
_diffrn_reflns_limit_h_max 15
_diffrn_reflns_limit_h_min -17
_diffrn_reflns_limit_k_max 15
_diffrn_reflns_limit_k_min -17
_diffrn_reflns_limit_l_max 19
_diffrn_reflns_limit_l_min -19
_diffrn_reflns_number 29900
_diffrn_reflns_theta_full 27.44
_diffrn_reflns_theta_max 27.44
_diffrn_reflns_theta_min 1.46
_exptl_absorpt_coefficient_mu 2.283
_exptl_absorpt_correction_T_max 0.9347
_exptl_absorpt_correction_T_min 0.6456
_exptl_absorpt_correction_type multi-scan
_exptl_absorpt_process_details sadabs
_exptl_crystal_colour orange-brown
_exptl_crystal_density_diffrn 1.756
_exptl_crystal_density_meas ?
_exptl_crystal_density_method .
_exptl_crystal_description rod
_exptl_crystal_F_000 1340
_exptl_crystal_size_max 0.21
_exptl_crystal_size_mid 0.07
_exptl_crystal_size_min 0.03
_refine_diff_density_max 2.328
_refine_diff_density_min -1.599
_refine_diff_density_rms 0.316
_refine_ls_extinction_coef 0.0218(13)
_refine_ls_extinction_expression Fc^*^=kFc[1+0.001xFc^2^\l^3^/sin(2\q)]^-1/4^
_refine_ls_extinction_method SHELXL
_refine_ls_goodness_of_fit_ref 1.130
_refine_ls_hydrogen_treatment constr
_refine_ls_matrix_type full
_refine_ls_number_parameters 578
_refine_ls_number_reflns 11264
_refine_ls_number_restraints 3
_refine_ls_restrained_S_all 1.131
_refine_ls_R_factor_all 0.1289
_refine_ls_R_factor_gt 0.0961
_refine_ls_shift/su_max 0.000
_refine_ls_shift/su_mean 0.000
_refine_ls_structure_factor_coef Fsqd
_refine_ls_weighting_details 'calc w=1/[\s^2^(Fo^2^)+(0.1194P)^2^+24.7745P] where P=(Fo^2^+2Fc^2^)/3'
_refine_ls_weighting_scheme calc
_refine_ls_wR_factor_gt 0.2409
_refine_ls_wR_factor_ref 0.2714
_reflns_number_gt 8365
_reflns_number_total 11264
_reflns_threshold_expression >2sigma(I)
_cod_data_source_file b809643k.txt
_cod_data_source_block compound8
_cod_depositor_comments
;
The following automatic conversions were performed:
'_symmetry_cell_setting' value 'Triclinic' changed to 'triclinic'
according to '/home/saulius/struct/CIF-dictionaries/cif_core.dic'
dictionary named 'cif_core.dic' version 2.4.1 from 2010-06-29.

Automatic conversion script
Id: cif_fix_enum 1527 2010-12-29 10:47:43Z saulius 
;
_cod_original_sg_symbol_H-M 'P-1 '
_cod_database_code 7103377

loop_
_symmetry_equiv_pos_as_xyz
'x, y, z'
'-x, -y, -z'

loop_
_atom_site_label
_atom_site_type_symbol
_atom_site_fract_x
_atom_site_fract_y
_atom_site_fract_z
_atom_site_U_iso_or_equiv
_atom_site_adp_type
_atom_site_occupancy
_atom_site_symmetry_multiplicity
_atom_site_calc_flag
_atom_site_refinement_flags
_atom_site_disorder_assembly
_atom_site_disorder_group
C1 C 0.0448(7) 0.0866(7) 0.2222(6) 0.0208(18) Uani 1 1 d . . .
C2 C 0.0446(6) 0.1890(7) 0.1660(6) 0.0204(18) Uani 1 1 d . . .
C3 C 0.0684(7) -0.1092(8) -0.0789(6) 0.0239(19) Uani 1 1 d . . .
C4 C 0.1207(7) -0.0905(7) -0.0105(6) 0.0208(18) Uani 1 1 d . . .
C5 C 0.1560(6) 0.0093(7) -0.0178(6) 0.0198(17) Uani 1 1 d . . .
C6 C 0.1521(7) 0.1098(7) -0.0876(7) 0.0241(19) Uani 1 1 d . . .
H6 H 0.1224 0.1251 -0.1468 0.029 Uiso 1 1 calc R . .
C7 C 0.1941(8) 0.1854(8) -0.0650(7) 0.029(2) Uani 1 1 d . . .
H7 H 0.1939 0.2524 -0.1105 0.035 Uiso 1 1 calc R . .
C8 C 0.2365(8) 0.1641(9) 0.0241(7) 0.032(2) Uani 1 1 d . . .
H8 H 0.2618 0.2178 0.0375 0.039 Uiso 1 1 calc R . .
C9 C 0.2046(7) -0.0059(7) 0.0675(6) 0.0214(18) Uani 1 1 d . . .
C10 C 0.2009(7) -0.1125(7) 0.1306(6) 0.0199(17) Uani 1 1 d . . .
C11 C 0.1519(6) -0.1665(7) 0.0839(6) 0.0180(17) Uani 1 1 d . . .
C12 C 0.1406(8) -0.2699(7) 0.1360(7) 0.028(2) Uani 1 1 d . . .
H12 H 0.1086 -0.3101 0.1098 0.033 Uiso 1 1 calc R . .
C13 C 0.1779(8) -0.3125(8) 0.2283(7) 0.031(2) Uani 1 1 d . . .
H13 H 0.1723 -0.3827 0.2639 0.037 Uiso 1 1 calc R . .
C14 C 0.2235(8) -0.2521(7) 0.2685(7) 0.028(2) Uani 1 1 d . . .
H14 H 0.2456 -0.2824 0.3315 0.033 Uiso 1 1 calc R . .
C15 C 0.4241(7) 0.2307(8) 0.3688(7) 0.028(2) Uani 1 1 d . . .
H15A H 0.4541 0.1816 0.3382 0.033 Uiso 1 1 calc R . .
H15B H 0.4658 0.2868 0.3550 0.033 Uiso 1 1 calc R . .
C16 C 0.4227(7) 0.1734(7) 0.4773(7) 0.026(2) Uani 1 1 d . . .
H16A H 0.3860 0.2204 0.5070 0.031 Uiso 1 1 calc R . .
H16B H 0.4905 0.1594 0.5004 0.031 Uiso 1 1 calc R . .
C17 C 0.3771(7) 0.0684(8) 0.5115(7) 0.027(2) Uani 1 1 d . . .
H17A H 0.3840 0.0378 0.5806 0.032 Uiso 1 1 calc R . .
H17B H 0.4159 0.0203 0.4841 0.032 Uiso 1 1 calc R . .
C18 C 0.2243(7) -0.0627(7) 0.5318(7) 0.0220(18) Uani 1 1 d . . .
C19 C 0.2822(7) -0.1351(7) 0.4996(7) 0.028(2) Uani 1 1 d . . .
H19 H 0.3320 -0.1133 0.4545 0.034 Uiso 1 1 calc R . .
C20 C 0.2664(9) -0.2403(8) 0.5341(7) 0.033(2) Uani 1 1 d . . .
H20 H 0.3055 -0.2892 0.5126 0.040 Uiso 1 1 calc R . .
C21 C 0.1910(9) -0.2719(8) 0.6015(8) 0.034(2) Uani 1 1 d . . .
H21 H 0.1793 -0.3421 0.6245 0.041 Uiso 1 1 calc R . .
C22 C 0.1343(9) -0.1998(8) 0.6337(8) 0.034(2) Uani 1 1 d . . .
H22 H 0.0849 -0.2219 0.6792 0.041 Uiso 1 1 calc R . .
C23 C 0.1492(8) -0.0949(8) 0.6000(7) 0.031(2) Uani 1 1 d . . .
H23 H 0.1102 -0.0464 0.6221 0.038 Uiso 1 1 calc R . .
C24 C 0.1730(7) 0.1435(7) 0.5520(7) 0.0244(19) Uani 1 1 d . . .
C25 C 0.2143(8) 0.1830(7) 0.6149(7) 0.028(2) Uani 1 1 d . . .
H25 H 0.2822 0.1694 0.6270 0.033 Uiso 1 1 calc R . .
C26 C 0.1514(9) 0.2442(8) 0.6601(7) 0.034(2) Uani 1 1 d . . .
H26 H 0.1790 0.2741 0.6991 0.040 Uiso 1 1 calc R . .
C27 C 0.0519(9) 0.2596(8) 0.6470(8) 0.036(2) Uani 1 1 d . . .
H27 H 0.0116 0.2982 0.6786 0.043 Uiso 1 1 calc R . .
C28 C 0.0094(8) 0.2188(8) 0.5874(8) 0.034(2) Uani 1 1 d . . .
H28 H -0.0593 0.2290 0.5799 0.040 Uiso 1 1 calc R . .
C29 C 0.0692(8) 0.1620(8) 0.5382(7) 0.029(2) Uani 1 1 d . . .
H29 H 0.0406 0.1365 0.4964 0.035 Uiso 1 1 calc R . .
C30 C 0.3335(7) 0.3622(7) 0.1949(7) 0.025(2) Uani 1 1 d . . .
C31 C 0.3797(9) 0.3124(8) 0.1339(8) 0.034(2) Uani 1 1 d . . .
H31 H 0.3951 0.2394 0.1569 0.041 Uiso 1 1 calc R . .
C32 C 0.4029(8) 0.3668(10) 0.0419(8) 0.039(3) Uani 1 1 d . . .
H32 H 0.4352 0.3310 0.0035 0.047 Uiso 1 1 calc R . .
C33 C 0.3797(10) 0.4721(10) 0.0056(8) 0.044(3) Uani 1 1 d . . .
H33 H 0.3953 0.5084 -0.0578 0.053 Uiso 1 1 calc R . .
C34 C 0.3336(12) 0.5256(11) 0.0613(9) 0.058(4) Uani 1 1 d . . .
H34 H 0.3183 0.5984 0.0358 0.070 Uiso 1 1 calc R . .
C35 C 0.3093(10) 0.4718(9) 0.1564(9) 0.044(3) Uani 1 1 d . . .
H35 H 0.2772 0.5085 0.1941 0.053 Uiso 1 1 calc R . .
C36 C 0.2529(7) 0.3805(7) 0.3754(7) 0.0238(19) Uani 1 1 d . . .
C37 C 0.3128(9) 0.4286(8) 0.4160(8) 0.035(2) Uani 1 1 d . . .
H37 H 0.3815 0.4176 0.4096 0.042 Uiso 1 1 calc R . .
C38 C 0.2714(10) 0.4928(9) 0.4660(8) 0.042(3) Uani 1 1 d . . .
H38 H 0.3121 0.5237 0.4943 0.050 Uiso 1 1 calc R . .
C39 C 0.1705(10) 0.5108(8) 0.4736(8) 0.041(3) Uani 1 1 d . . .
H39 H 0.1428 0.5543 0.5071 0.050 Uiso 1 1 calc R . .
C40 C 0.1095(9) 0.4655(8) 0.4323(8) 0.034(2) Uani 1 1 d . . .
H40 H 0.0408 0.4796 0.4363 0.041 Uiso 1 1 calc R . .
C41 C 0.1514(8) 0.3985(7) 0.3843(7) 0.026(2) Uani 1 1 d . . .
H41 H 0.1106 0.3656 0.3582 0.031 Uiso 1 1 calc R . .
N1 N 0.2420(6) 0.0658(6) 0.0926(6) 0.0267(17) Uani 1 1 d . . .
N2 N 0.2367(6) -0.1515(6) 0.2198(5) 0.0232(16) Uani 1 1 d . . .
P1 P 0.24623(17) 0.07596(18) 0.48176(16) 0.0197(5) Uani 1 1 d . . .
P2 P 0.30232(18) 0.28703(18) 0.31633(17) 0.0213(5) Uani 1 1 d . . .
S1 S 0.12176(17) 0.02415(17) 0.32317(15) 0.0208(5) Uani 1 1 d . . .
S2 S 0.11707(19) 0.27520(17) 0.18659(17) 0.0254(5) Uani 1 1 d . . .
S3 S -0.02683(17) 0.01033(18) 0.18495(16) 0.0228(5) Uani 1 1 d . . .
S4 S -0.03013(18) 0.23074(18) 0.06484(16) 0.0246(5) Uani 1 1 d . . .
Cu1 Cu 0.27220(9) 0.00063(10) 0.24372(9) 0.0285(3) Uani 1 1 d . . .
Br1 Br 0.44090(9) -0.01116(10) 0.28225(9) 0.0425(3) Uani 1 1 d . . .
Pd1 Pd 0.20031(5) 0.16419(5) 0.32614(5) 0.0179(2) Uani 1 1 d . . .
C42 C 0.4980(13) 0.7220(19) 0.2600(13) 0.085(6) Uani 1 1 d . . .
H42 H 0.4500 0.7856 0.2462 0.101 Uiso 1 1 calc R . .
Cl1 Cl 0.4544(4) 0.6440(6) 0.2042(4) 0.108(2) Uani 1 1 d . . .
Cl2 Cl 0.4975(5) 0.6593(5) 0.3851(4) 0.112(2) Uani 1 1 d . . .
Cl3 Cl 0.6082(4) 0.7625(7) 0.2156(7) 0.150(3) Uani 1 1 d . . .
C43 C 0.3665(18) 0.8532(14) 0.8292(12) 0.089(6) Uani 1 1 d . . .
H43 H 0.4322 0.8713 0.8037 0.106 Uiso 1 1 calc R . .
Cl4 Cl 0.3755(5) 0.8166(5) 0.9584(4) 0.115(2) Uani 1 1 d . . .
Cl5 Cl 0.2890(4) 0.9592(5) 0.7809(4) 0.0976(17) Uani 1 1 d . . .
Cl6 Cl 0.3488(5) 0.7434(5) 0.8010(5) 0.117(2) Uani 1 1 d . . .
C44 C 0.8655(12) 0.4912(17) 0.1700(10) 0.21(2) Uani 1 1 d D . .
H44 H 0.8781 0.4141 0.1901 0.253 Uiso 1 1 calc R . .
Cl7 Cl 0.9449(9) 0.5294(8) 0.2317(8) 0.187(4) Uani 1 1 d D . .
Cl8 Cl 0.7456(12) 0.5216(15) 0.2021(11) 0.304(9) Uani 1 1 d D . .
Cl9 Cl 0.8808(9) 0.5375(10) 0.0504(9) 0.200(4) Uani 1 1 d D . .

loop_
_atom_site_aniso_label
_atom_site_aniso_U_11
_atom_site_aniso_U_22
_atom_site_aniso_U_33
_atom_site_aniso_U_23
_atom_site_aniso_U_13
_atom_site_aniso_U_12
C1 0.021(4) 0.020(4) 0.024(4) -0.012(4) -0.002(3) -0.002(3)
C2 0.020(4) 0.020(4) 0.021(4) -0.007(3) -0.006(3) 0.001(3)
C3 0.024(4) 0.031(5) 0.020(4) -0.010(4) 0.003(4) -0.011(4)
C4 0.025(4) 0.022(4) 0.015(4) -0.008(3) -0.002(3) -0.001(4)
C5 0.018(4) 0.019(4) 0.023(4) -0.009(3) 0.000(3) -0.001(3)
C6 0.030(5) 0.020(4) 0.022(4) -0.006(4) -0.008(4) -0.002(4)
C7 0.039(5) 0.019(4) 0.025(5) -0.003(4) -0.004(4) -0.004(4)
C8 0.044(6) 0.035(6) 0.022(5) -0.012(4) 0.000(4) -0.017(5)
C9 0.023(4) 0.024(4) 0.021(4) -0.012(4) -0.001(3) -0.006(4)
C10 0.024(4) 0.019(4) 0.020(4) -0.011(3) -0.001(3) -0.004(3)
C11 0.023(4) 0.014(4) 0.018(4) -0.007(3) -0.004(3) -0.002(3)
C12 0.038(5) 0.015(4) 0.027(5) -0.004(4) -0.002(4) -0.003(4)
C13 0.041(6) 0.019(4) 0.028(5) -0.003(4) -0.006(4) 0.003(4)
C14 0.036(5) 0.023(5) 0.021(4) -0.004(4) -0.010(4) 0.004(4)
C15 0.029(5) 0.026(5) 0.031(5) -0.012(4) -0.004(4) -0.008(4)
C16 0.021(4) 0.025(5) 0.036(5) -0.013(4) -0.014(4) -0.003(4)
C17 0.033(5) 0.025(5) 0.023(4) -0.010(4) -0.005(4) -0.002(4)
C18 0.023(4) 0.016(4) 0.028(4) -0.009(4) -0.001(4) -0.003(3)
C19 0.027(5) 0.021(5) 0.036(5) -0.008(4) -0.008(4) -0.001(4)
C20 0.044(6) 0.030(5) 0.031(5) -0.018(4) 0.002(5) -0.003(5)
C21 0.048(6) 0.020(5) 0.036(5) -0.010(4) -0.001(5) -0.011(4)
C22 0.045(6) 0.028(5) 0.031(5) -0.013(4) 0.007(5) -0.011(5)
C23 0.041(6) 0.021(5) 0.027(5) -0.003(4) 0.001(4) -0.004(4)
C24 0.029(5) 0.018(4) 0.023(4) -0.005(4) 0.000(4) 0.001(4)
C25 0.037(5) 0.023(5) 0.024(5) -0.008(4) -0.007(4) -0.004(4)
C26 0.064(7) 0.021(5) 0.020(4) -0.011(4) 0.004(5) -0.009(5)
C27 0.046(6) 0.021(5) 0.037(6) -0.007(4) 0.011(5) -0.004(5)
C28 0.032(5) 0.028(5) 0.038(6) -0.008(4) 0.007(5) -0.006(4)
C29 0.032(5) 0.026(5) 0.029(5) -0.010(4) 0.000(4) -0.001(4)
C30 0.034(5) 0.020(4) 0.025(4) -0.010(4) -0.007(4) -0.005(4)
C31 0.050(7) 0.022(5) 0.034(5) -0.015(4) -0.001(5) 0.000(5)
C32 0.036(6) 0.051(7) 0.028(5) -0.011(5) 0.003(4) -0.007(5)
C33 0.055(7) 0.046(7) 0.030(5) -0.008(5) 0.005(5) -0.021(6)
C34 0.087(11) 0.037(7) 0.038(7) 0.005(6) 0.004(7) -0.012(7)
C35 0.063(8) 0.024(5) 0.043(6) -0.006(5) 0.015(6) -0.012(5)
C36 0.036(5) 0.011(4) 0.025(4) -0.007(3) -0.003(4) -0.003(4)
C37 0.045(6) 0.025(5) 0.040(6) -0.014(4) -0.019(5) -0.002(4)
C38 0.061(8) 0.028(5) 0.045(6) -0.018(5) -0.023(6) -0.006(5)
C39 0.071(9) 0.021(5) 0.035(6) -0.015(4) 0.007(6) -0.003(5)
C40 0.047(6) 0.023(5) 0.035(5) -0.013(4) 0.010(5) -0.007(4)
C41 0.035(5) 0.019(4) 0.024(4) -0.010(4) 0.007(4) -0.005(4)
N1 0.030(4) 0.027(4) 0.026(4) -0.010(3) -0.005(3) -0.009(3)
N2 0.024(4) 0.026(4) 0.022(4) -0.013(3) -0.001(3) 0.002(3)
P1 0.0221(11) 0.0185(11) 0.0202(11) -0.0079(9) -0.0054(9) -0.0027(9)
P2 0.0240(11) 0.0172(11) 0.0250(11) -0.0090(9) -0.0036(9) -0.0048(9)
S1 0.0258(11) 0.0164(10) 0.0214(10) -0.0059(8) -0.0057(8) -0.0051(8)
S2 0.0348(12) 0.0162(10) 0.0255(11) -0.0054(9) -0.0110(9) -0.0052(9)
S3 0.0278(11) 0.0204(10) 0.0210(10) -0.0056(8) -0.0069(9) -0.0071(9)
S4 0.0322(12) 0.0180(10) 0.0241(11) -0.0056(9) -0.0118(9) -0.0044(9)
Cu1 0.0305(7) 0.0331(7) 0.0264(6) -0.0160(5) -0.0081(5) 0.0001(5)
Br1 0.0394(6) 0.0454(7) 0.0439(7) -0.0145(5) -0.0072(5) -0.0088(5)
Pd1 0.0224(4) 0.0152(3) 0.0185(3) -0.0077(2) -0.0043(2) -0.0036(2)
C42 0.052(9) 0.136(18) 0.083(12) -0.055(13) 0.007(9) -0.026(10)
Cl1 0.092(4) 0.173(6) 0.106(4) -0.096(4) 0.022(3) -0.053(4)
Cl2 0.137(5) 0.121(5) 0.085(3) -0.043(3) -0.051(4) 0.000(4)
Cl3 0.066(3) 0.194(7) 0.252(9) -0.146(7) 0.056(4) -0.061(4)
C43 0.139(18) 0.058(10) 0.063(10) -0.011(8) 0.034(11) -0.028(11)
Cl4 0.110(4) 0.125(5) 0.079(3) -0.010(3) -0.002(3) 0.020(4)
Cl5 0.075(3) 0.114(4) 0.078(3) -0.008(3) 0.010(2) 0.004(3)
Cl6 0.123(5) 0.116(5) 0.108(4) -0.028(4) -0.015(4) -0.023(4)
C44 0.10(2) 0.20(3) 0.17(3) 0.11(3) 0.04(2) 0.07(2)
Cl7 0.181(9) 0.163(9) 0.206(10) -0.048(7) -0.064(8) -0.001(7)
Cl8 0.267(17) 0.38(2) 0.213(13) 0.004(14) -0.039(12) -0.117(16)
Cl9 0.191(10) 0.208(11) 0.239(12) -0.121(10) 0.027(9) -0.050(8)

loop_
_atom_type_symbol
_atom_type_description
_atom_type_scat_dispersion_real
_atom_type_scat_dispersion_imag
_atom_type_scat_source
C C 0.0033 0.0016 'International Tables Vol C Tables 4.2.6.8 and 6.1.1.4'
H H 0.0000 0.0000 'International Tables Vol C Tables 4.2.6.8 and 6.1.1.4'
N N 0.0061 0.0033 'International Tables Vol C Tables 4.2.6.8 and 6.1.1.4'
P P 0.1023 0.0942 'International Tables Vol C Tables 4.2.6.8 and 6.1.1.4'
S S 0.1246 0.1234 'International Tables Vol C Tables 4.2.6.8 and 6.1.1.4'
Cl Cl 0.1484 0.1585 'International Tables Vol C Tables 4.2.6.8 and 6.1.1.4'
Cu Cu 0.3201 1.2651 'International Tables Vol C Tables 4.2.6.8 and 6.1.1.4'
Br Br -0.2901 2.4595 'International Tables Vol C Tables 4.2.6.8 and 6.1.1.4'
Pd Pd -0.9988 1.0072 'International Tables Vol C Tables 4.2.6.8 and 6.1.1.4'

loop_
_geom_angle_atom_site_label_1
_geom_angle_atom_site_label_2
_geom_angle_atom_site_label_3
_geom_angle
_geom_angle_site_symmetry_1
_geom_angle_site_symmetry_3
_geom_angle_publ_flag
C2 C1 S3 117.3(7) . . ?
C2 C1 S1 123.8(7) . . ?
S3 C1 S1 118.6(5) . . ?
C1 C2 S2 124.2(7) . . ?
C1 C2 S4 115.7(7) . . ?
S2 C2 S4 120.0(5) . . ?
C4 C3 S4 123.6(7) . 2 ?
C4 C3 S3 122.8(7) . 2 ?
S4 C3 S3 113.4(5) 2 2 ?
C3 C4 C5 126.5(8) . . ?
C3 C4 C11 126.7(8) . . ?
C5 C4 C11 106.7(7) . . ?
C9 C5 C6 116.7(8) . . ?
C9 C5 C4 107.9(7) . . ?
C6 C5 C4 135.5(8) . . ?
C7 C6 C5 117.3(8) . . ?
C7 C6 H6 121.4 . . ?
C5 C6 H6 121.4 . . ?
C6 C7 C8 121.8(9) . . ?
C6 C7 H7 119.1 . . ?
C8 C7 H7 119.1 . . ?
N1 C8 C7 121.5(9) . . ?
N1 C8 H8 119.2 . . ?
C7 C8 H8 119.2 . . ?
N1 C9 C5 127.3(9) . . ?
N1 C9 C10 123.3(8) . . ?
C5 C9 C10 109.1(8) . . ?
N2 C10 C11 126.5(8) . . ?
N2 C10 C9 124.4(8) . . ?
C11 C10 C9 109.1(7) . . ?
C12 C11 C10 116.2(8) . . ?
C12 C11 C4 136.6(8) . . ?
C10 C11 C4 107.1(7) . . ?
C11 C12 C13 118.5(9) . . ?
C11 C12 H12 120.8 . . ?
C13 C12 H12 120.8 . . ?
C12 C13 C14 121.0(9) . . ?
C12 C13 H13 119.5 . . ?
C14 C13 H13 119.5 . . ?
N2 C14 C13 122.3(8) . . ?
N2 C14 H14 118.8 . . ?
C13 C14 H14 118.8 . . ?
C16 C15 P2 114.5(7) . . ?
C16 C15 H15A 108.6 . . ?
P2 C15 H15A 108.6 . . ?
C16 C15 H15B 108.6 . . ?
P2 C15 H15B 108.6 . . ?
H15A C15 H15B 107.6 . . ?
C15 C16 C17 115.9(8) . . ?
C15 C16 H16A 108.3 . . ?
C17 C16 H16A 108.3 . . ?
C15 C16 H16B 108.3 . . ?
C17 C16 H16B 108.3 . . ?
H16A C16 H16B 107.4 . . ?
C16 C17 P1 116.4(7) . . ?
C16 C17 H17A 108.2 . . ?
P1 C17 H17A 108.2 . . ?
C16 C17 H17B 108.2 . . ?
P1 C17 H17B 108.2 . . ?
H17A C17 H17B 107.3 . . ?
C19 C18 C23 120.3(9) . . ?
C19 C18 P1 118.5(7) . . ?
C23 C18 P1 121.2(7) . . ?
C18 C19 C20 120.3(10) . . ?
C18 C19 H19 119.9 . . ?
C20 C19 H19 119.9 . . ?
C19 C20 C21 119.3(10) . . ?
C19 C20 H20 120.4 . . ?
C21 C20 H20 120.4 . . ?
C22 C21 C20 120.2(9) . . ?
C22 C21 H21 119.9 . . ?
C20 C21 H21 119.9 . . ?
C21 C22 C23 121.2(10) . . ?
C21 C22 H22 119.4 . . ?
C23 C22 H22 119.4 . . ?
C22 C23 C18 118.8(10) . . ?
C22 C23 H23 120.6 . . ?
C18 C23 H23 120.6 . . ?
C25 C24 C29 119.0(9) . . ?
C25 C24 P1 123.3(8) . . ?
C29 C24 P1 117.6(8) . . ?
C24 C25 C26 119.2(10) . . ?
C24 C25 H25 120.4 . . ?
C26 C25 H25 120.4 . . ?
C27 C26 C25 120.8(10) . . ?
C27 C26 H26 119.6 . . ?
C25 C26 H26 119.6 . . ?
C26 C27 C28 120.8(10) . . ?
C26 C27 H27 119.6 . . ?
C28 C27 H27 119.6 . . ?
C27 C28 C29 120.1(10) . . ?
C27 C28 H28 119.9 . . ?
C29 C28 H28 119.9 . . ?
C28 C29 C24 119.9(10) . . ?
C28 C29 H29 120.0 . . ?
C24 C29 H29 120.0 . . ?
C31 C30 C35 117.0(10) . . ?
C31 C30 P2 120.8(7) . . ?
C35 C30 P2 122.2(8) . . ?
C32 C31 C30 122.0(10) . . ?
C32 C31 H31 119.0 . . ?
C30 C31 H31 119.0 . . ?
C33 C32 C31 120.6(12) . . ?
C33 C32 H32 119.7 . . ?
C31 C32 H32 119.7 . . ?
C32 C33 C34 120.3(11) . . ?
C32 C33 H33 119.8 . . ?
C34 C33 H33 119.8 . . ?
C33 C34 C35 120.4(12) . . ?
C33 C34 H34 119.8 . . ?
C35 C34 H34 119.8 . . ?
C34 C35 C30 119.7(12) . . ?
C34 C35 H35 120.2 . . ?
C30 C35 H35 120.2 . . ?
C41 C36 C37 119.2(10) . . ?
C41 C36 P2 117.8(7) . . ?
C37 C36 P2 123.0(8) . . ?
C38 C37 C36 120.5(11) . . ?
C38 C37 H37 119.7 . . ?
C36 C37 H37 119.7 . . ?
C39 C38 C37 119.7(10) . . ?
C39 C38 H38 120.1 . . ?
C37 C38 H38 120.1 . . ?
C38 C39 C40 120.8(11) . . ?
C38 C39 H39 119.6 . . ?
C40 C39 H39 119.6 . . ?
C39 C40 C41 119.4(11) . . ?
C39 C40 H40 120.3 . . ?
C41 C40 H40 120.3 . . ?
C36 C41 C40 120.4(10) . . ?
C36 C41 H41 119.8 . . ?
C40 C41 H41 119.8 . . ?
C9 N1 C8 115.2(8) . . ?
C9 N1 Cu1 108.0(6) . . ?
C8 N1 Cu1 135.6(7) . . ?
C10 N2 C14 115.5(8) . . ?
C10 N2 Cu1 101.5(6) . . ?
C14 N2 Cu1 141.2(6) . . ?
C24 P1 C17 107.6(5) . . ?
C24 P1 C18 106.7(4) . . ?
C17 P1 C18 102.0(4) . . ?
C24 P1 Pd1 106.1(3) . . ?
C17 P1 Pd1 117.2(3) . . ?
C18 P1 Pd1 116.6(3) . . ?
C30 P2 C15 102.2(5) . . ?
C30 P2 C36 107.5(4) . . ?
C15 P2 C36 105.8(5) . . ?
C30 P2 Pd1 113.4(3) . . ?
C15 P2 Pd1 113.5(3) . . ?
C36 P2 Pd1 113.7(3) . . ?
C1 S1 Pd1 100.6(3) . . ?
C1 S1 Cu1 98.8(3) . . ?
Pd1 S1 Cu1 77.84(7) . . ?
C2 S2 Pd1 100.6(3) . . ?
C3 S3 C1 96.1(4) 2 . ?
C2 S4 C3 97.2(4) . 2 ?
N1 Cu1 N2 81.2(3) . . ?
N1 Cu1 S1 106.9(2) . . ?
N2 Cu1 S1 94.5(2) . . ?
N1 Cu1 Br1 113.9(2) . . ?
N2 Cu1 Br1 111.7(2) . . ?
S1 Cu1 Br1 133.87(8) . . ?
N1 Cu1 Pd1 107.3(2) . . ?
N2 Cu1 Pd1 145.1(2) . . ?
S1 Cu1 Pd1 50.60(6) . . ?
Br1 Cu1 Pd1 95.97(5) . . ?
P2 Pd1 P1 90.23(8) . . ?
P2 Pd1 S1 168.95(9) . . ?
P1 Pd1 S1 90.92(8) . . ?
P2 Pd1 S2 91.18(8) . . ?
P1 Pd1 S2 164.19(10) . . ?
S1 Pd1 S2 90.70(8) . . ?
P2 Pd1 Cu1 117.44(7) . . ?
P1 Pd1 Cu1 99.24(7) . . ?
S1 Pd1 Cu1 51.55(7) . . ?
S2 Pd1 Cu1 94.06(7) . . ?
Cl3 C42 Cl1 112.9(11) . . ?
Cl3 C42 Cl2 113.7(11) . . ?
Cl1 C42 Cl2 110.2(12) . . ?
Cl3 C42 H42 106.5 . . ?
Cl1 C42 H42 106.5 . . ?
Cl2 C42 H42 106.5 . . ?
Cl5 C43 Cl6 116.3(14) . . ?
Cl5 C43 Cl4 113.0(11) . . ?
Cl6 C43 Cl4 109.3(9) . . ?
Cl5 C43 H43 105.8 . . ?
Cl6 C43 H43 105.8 . . ?
Cl4 C43 H43 105.8 . . ?
Cl9 C44 Cl7 114.6(11) . . ?
Cl9 C44 Cl8 111.4(11) . . ?
Cl7 C44 Cl8 109.9(11) . . ?
Cl9 C44 H44 106.8 . . ?
Cl7 C44 H44 106.8 . . ?
Cl8 C44 H44 106.8 . . ?

loop_
_geom_bond_atom_site_label_1
_geom_bond_atom_site_label_2
_geom_bond_distance
_geom_bond_site_symmetry_2
_geom_bond_publ_flag
C1 C2 1.356(12) . ?
C1 S3 1.745(9) . ?
C1 S1 1.761(9) . ?
C2 S2 1.737(9) . ?
C2 S4 1.738(9) . ?
C3 C4 1.378(12) . ?
C3 S4 1.740(9) 2 ?
C3 S3 1.743(9) 2 ?
C4 C5 1.467(12) . ?
C4 C11 1.469(11) . ?
C5 C9 1.396(12) . ?
C5 C6 1.400(12) . ?
C6 C7 1.381(13) . ?
C6 H6 0.9300 . ?
C7 C8 1.390(13) . ?
C7 H7 0.9300 . ?
C8 N1 1.369(13) . ?
C8 H8 0.9300 . ?
C9 N1 1.322(12) . ?
C9 C10 1.437(12) . ?
C10 N2 1.336(11) . ?
C10 C11 1.411(11) . ?
C11 C12 1.378(12) . ?
C12 C13 1.384(13) . ?
C12 H12 0.9300 . ?
C13 C14 1.387(14) . ?
C13 H13 0.9300 . ?
C14 N2 1.342(12) . ?
C14 H14 0.9300 . ?
C15 C16 1.530(13) . ?
C15 P2 1.819(10) . ?
C15 H15A 0.9700 . ?
C15 H15B 0.9700 . ?
C16 C17 1.545(13) . ?
C16 H16A 0.9700 . ?
C16 H16B 0.9700 . ?
C17 P1 1.833(10) . ?
C17 H17A 0.9700 . ?
C17 H17B 0.9700 . ?
C18 C19 1.379(14) . ?
C18 C23 1.402(13) . ?
C18 P1 1.834(9) . ?
C19 C20 1.387(14) . ?
C19 H19 0.9300 . ?
C20 C21 1.398(15) . ?
C20 H20 0.9300 . ?
C21 C22 1.368(16) . ?
C21 H21 0.9300 . ?
C22 C23 1.381(14) . ?
C22 H22 0.9300 . ?
C23 H23 0.9300 . ?
C24 C25 1.397(13) . ?
C24 C29 1.410(14) . ?
C24 P1 1.801(10) . ?
C25 C26 1.419(15) . ?
C25 H25 0.9300 . ?
C26 C27 1.353(17) . ?
C26 H26 0.9300 . ?
C27 C28 1.377(16) . ?
C27 H27 0.9300 . ?
C28 C29 1.399(15) . ?
C28 H28 0.9300 . ?
C29 H29 0.9300 . ?
C30 C31 1.389(15) . ?
C30 C35 1.402(14) . ?
C30 P2 1.802(10) . ?
C31 C32 1.356(15) . ?
C31 H31 0.9300 . ?
C32 C33 1.345(17) . ?
C32 H32 0.9300 . ?
C33 C34 1.36(2) . ?
C33 H33 0.9300 . ?
C34 C35 1.396(16) . ?
C34 H34 0.9300 . ?
C35 H35 0.9300 . ?
C36 C41 1.375(14) . ?
C36 C37 1.384(13) . ?
C36 P2 1.823(10) . ?
C37 C38 1.380(17) . ?
C37 H37 0.9300 . ?
C38 C39 1.365(18) . ?
C38 H38 0.9300 . ?
C39 C40 1.374(16) . ?
C39 H39 0.9300 . ?
C40 C41 1.391(14) . ?
C40 H40 0.9300 . ?
C41 H41 0.9300 . ?
N1 Cu1 2.149(8) . ?
N2 Cu1 2.331(8) . ?
P1 Pd1 2.282(2) . ?
P2 Pd1 2.271(2) . ?
S1 Pd1 2.317(2) . ?
S1 Cu1 2.349(3) . ?
S2 Pd1 2.341(2) . ?
S3 C3 1.743(9) 2 ?
S4 C3 1.740(9) 2 ?
Cu1 Br1 2.3591(17) . ?
Cu1 Pd1 2.9315(14) . ?
C42 Cl3 1.686(17) . ?
C42 Cl1 1.727(19) . ?
C42 Cl2 1.76(2) . ?
C42 H42 0.9800 . ?
C43 Cl5 1.63(2) . ?
C43 Cl6 1.73(2) . ?
C43 Cl4 1.815(18) . ?
C43 H43 0.9800 . ?
C44 Cl9 1.679(9) . ?
C44 Cl7 1.686(10) . ?
C44 Cl8 1.712(10) . ?
C44 H44 0.9800 . ?
